data_4514918
loop_
_publ_author_name
'Junaid, Ahmad'
'Lim, Felicia Phei Lin'
'Tiekink, Edward R. T.'
'Dolzhenko, Anton V.'

_publ_section_title
;
 New One-Pot Synthesis of 1,3,5-Triazines: Three-Component Condensation,
 Dimroth Rearrangement, and Dehydrogenative Aromatization.
;
_journal_issue 7
_journal_name_full 'ACS combinatorial science'
_journal_page_first 548
_journal_page_last 555
_journal_paper_doi 10.1021/acscombsci.9b00079
_journal_volume 21
_journal_year 2019
_chemical_formula_moiety 'C20 H23 N5 O'
_chemical_formula_sum 'C20 H23 N5 O'
_chemical_formula_weight 349.43
_space_group_crystal_system monoclinic
_space_group_IT_number 14
_space_group_name_Hall '-P 2ybc'
_space_group_name_H-M_alt 'P 1 21/c 1'
_symmetry_space_group_name_Hall '-P 2ybc'
_symmetry_space_group_name_H-M 'P 1 21/c 1'
_atom_sites_solution_hydrogens mixed
_audit_creation_method SHELXL-2018/3
_cell_angle_alpha 90
_cell_angle_beta 98.3940(10)
_cell_angle_gamma 90
_cell_formula_units_Z 4
_cell_length_a 14.31590(10)
_cell_length_b 10.60040(10)
_cell_length_c 12.13340(10)
_cell_measurement_reflns_used 47022
_cell_measurement_temperature 100(2)
_cell_measurement_theta_max 76.4410
_cell_measurement_theta_min 5.1760
_cell_volume 1821.57(3)
_computing_cell_refinement
;
CrysAlisPro (Rigaku Oxford Diffraction, 2017)
;
_computing_data_collection
;
CrysAlisPro (Rigaku Oxford Diffraction, 2017)
;
_computing_data_reduction
;
CrysAlisPro (Rigaku Oxford Diffraction, 2017)
;
_computing_molecular_graphics 'ORTEP-3 for Windows (Farrugia, 2012)'
_computing_publication_material 'SHELXL-2018/3 (Sheldrick, 2015)'
_computing_structure_refinement 'SHELXL-2018/3 (Sheldrick, 2015)'
_computing_structure_solution 'SHELXS (Sheldrick, 2008)'
_diffrn_ambient_temperature 100(2)
_diffrn_detector_area_resol_mean 5.2558
_diffrn_measured_fraction_theta_full 1.000
_diffrn_measured_fraction_theta_max 1.000
_diffrn_measurement_device_type 'XtaLAB Synergy, Dualflex, AtlasS2'
_diffrn_measurement_method '\w scans'
_diffrn_radiation_type CuK\a
_diffrn_radiation_wavelength 1.54178
_diffrn_reflns_av_R_equivalents 0.0354
_diffrn_reflns_av_unetI/netI 0.0089
_diffrn_reflns_Laue_measured_fraction_full 1.000
_diffrn_reflns_Laue_measured_fraction_max 1.000
_diffrn_reflns_limit_h_max 17
_diffrn_reflns_limit_h_min -17
_diffrn_reflns_limit_k_max 12
_diffrn_reflns_limit_k_min -12
_diffrn_reflns_limit_l_max 14
_diffrn_reflns_limit_l_min -14
_diffrn_reflns_number 84104
_diffrn_reflns_point_group_measured_fraction_full 1.000
_diffrn_reflns_point_group_measured_fraction_max 1.000
_diffrn_reflns_theta_full 67.076
_diffrn_reflns_theta_max 67.076
_diffrn_reflns_theta_min 3.120
_diffrn_source 'micro-focus sealed X-ray tube'
_exptl_absorpt_coefficient_mu 0.655
_exptl_absorpt_correction_T_max 1.000
_exptl_absorpt_correction_T_min 0.722
_exptl_absorpt_correction_type gaussian
_exptl_absorpt_process_details 'CrysAlisPro (Rigaku Oxford Diffraction, 2017)'
_exptl_crystal_colour colourless
_exptl_crystal_density_diffrn 1.274
_exptl_crystal_description prism
_exptl_crystal_F_000 744
_exptl_crystal_size_max 0.145
_exptl_crystal_size_mid 0.122
_exptl_crystal_size_min 0.085
_refine_diff_density_max 0.148
_refine_diff_density_min -0.226
_refine_diff_density_rms 0.045
_refine_ls_extinction_method none
_refine_ls_goodness_of_fit_ref 1.046
_refine_ls_hydrogen_treatment mixed
_refine_ls_matrix_type full
_refine_ls_number_parameters 248
_refine_ls_number_reflns 3261
_refine_ls_number_restraints 3
_refine_ls_restrained_S_all 1.046
_refine_ls_R_factor_all 0.0343
_refine_ls_R_factor_gt 0.0327
_refine_ls_shift/su_max 0.000
_refine_ls_shift/su_mean 0.000
_refine_ls_structure_factor_coef Fsqd
_refine_ls_weighting_details 'w=1/[\s^2^(Fo^2^)+(0.0468P)^2^+0.6415P] where P=(Fo^2^+2Fc^2^)/3'
_refine_ls_weighting_scheme calc
_refine_ls_wR_factor_gt 0.0851
_refine_ls_wR_factor_ref 0.0868
_reflns_Friedel_coverage 0.000
_reflns_number_gt 3093
_reflns_number_total 3261
_reflns_threshold_expression 'I > 2\s(I)'
_cod_data_source_file co9b00079_si_002.cif
_cod_data_source_block shelx
_cod_database_code 4514918
_shelx_shelxl_version_number 2018/3
_shelx_space_group_comment
;
The symmetry employed for this shelxl refinement is uniquely defined
by the following loop, which should always be used as a source of
symmetry information in preference to the above space-group names.
They are only intended as comments.
;
_shelx_estimated_absorpt_t_min 0.911
_shelx_estimated_absorpt_t_max 0.946

loop_
_space_group_symop_operation_xyz
'x, y, z'
'-x, y+1/2, -z+1/2'
'-x, -y, -z'
'x, -y-1/2, z-1/2'

loop_
_atom_site_label
_atom_site_type_symbol
_atom_site_fract_x
_atom_site_fract_y
_atom_site_fract_z
_atom_site_U_iso_or_equiv
_atom_site_adp_type
_atom_site_occupancy
_atom_site_site_symmetry_order
_atom_site_calc_flag
_atom_site_refinement_flags_posn
_atom_site_refinement_flags_adp
O21 O 0.95382(6) -0.37572(7) 0.55604(6) 0.02221(19) Uani 1 1 d . .
N1 N 0.75890(6) 0.26829(8) 0.31100(7) 0.01510(19) Uani 1 1 d . .
N3 N 0.82511(6) 0.09082(8) 0.22661(7) 0.0159(2) Uani 1 1 d . .
N5 N 0.76174(6) 0.26676(8) 0.11548(7) 0.0158(2) Uani 1 1 d . .
N21 N 0.81267(6) 0.09768(8) 0.41566(7) 0.0165(2) Uani 1 1 d D .
H1N H 0.7949(9) 0.1430(11) 0.4700(9) 0.020 Uiso 1 1 d D U
N41 N 0.82909(7) 0.09965(9) 0.03808(7) 0.0189(2) Uani 1 1 d D .
H2N H 0.8612(9) 0.0288(10) 0.0447(11) 0.023 Uiso 1 1 d D U
H3N H 0.8115(9) 0.1370(12) -0.0266(8) 0.023 Uiso 1 1 d D U
C2 C 0.79881(7) 0.15152(10) 0.31371(8) 0.0145(2) Uani 1 1 d . .
C3 C 0.80482(7) 0.15297(10) 0.12945(8) 0.0149(2) Uani 1 1 d . .
C6 C 0.74112(7) 0.31936(10) 0.20935(8) 0.0143(2) Uani 1 1 d . .
C21 C 0.85126(7) -0.02250(10) 0.44729(8) 0.0161(2) Uani 1 1 d . .
C22 C 0.89959(8) -0.03528(10) 0.55461(9) 0.0205(2) Uani 1 1 d . .
H22 H 0.908666 0.036772 0.601507 0.025 Uiso 1 1 calc R U
C23 C 0.93500(8) -0.15120(11) 0.59492(9) 0.0212(2) Uani 1 1 d . .
H23 H 0.967343 -0.158432 0.668788 0.025 Uiso 1 1 calc R U
C24 C 0.92258(7) -0.25593(10) 0.52621(9) 0.0178(2) Uani 1 1 d . .
C25 C 0.87493(8) -0.24404(10) 0.41827(9) 0.0212(2) Uani 1 1 d . .
H25 H 0.867063 -0.315834 0.370959 0.025 Uiso 1 1 calc R U
C26 C 0.83880(8) -0.12851(10) 0.37903(9) 0.0197(2) Uani 1 1 d . .
H26 H 0.805540 -0.121705 0.305569 0.024 Uiso 1 1 calc R U
C27 C 1.00686(8) -0.39251(11) 0.66414(10) 0.0239(3) Uani 1 1 d . .
H27A H 1.062362 -0.337327 0.672328 0.036 Uiso 1 1 calc R U
H27B H 1.027276 -0.480607 0.673340 0.036 Uiso 1 1 calc R U
H27C H 0.967348 -0.371138 0.720954 0.036 Uiso 1 1 calc R U
C61 C 0.69574(7) 0.44553(10) 0.19788(8) 0.0154(2) Uani 1 1 d . .
C62 C 0.65230(8) 0.48801(10) 0.09387(9) 0.0190(2) Uani 1 1 d . .
H62 H 0.651829 0.435686 0.030225 0.023 Uiso 1 1 calc R U
C63 C 0.60999(8) 0.60551(11) 0.08272(9) 0.0202(2) Uani 1 1 d . .
H63 H 0.580361 0.631935 0.011274 0.024 Uiso 1 1 calc R U
C64 C 0.60959(7) 0.68655(10) 0.17361(9) 0.0171(2) Uani 1 1 d . .
C65 C 0.65315(8) 0.64314(10) 0.27678(9) 0.0188(2) Uani 1 1 d . .
H65 H 0.654487 0.695951 0.340243 0.023 Uiso 1 1 calc R U
C66 C 0.69466(7) 0.52470(10) 0.28924(9) 0.0185(2) Uani 1 1 d . .
H66 H 0.722709 0.497296 0.361041 0.022 Uiso 1 1 calc R U
C67 C 0.56409(8) 0.81712(11) 0.15738(9) 0.0213(2) Uani 1 1 d . .
C68 C 0.62525(10) 0.89993(11) 0.09266(10) 0.0317(3) Uani 1 1 d . .
H68A H 0.689783 0.903254 0.132778 0.048 Uiso 1 1 calc R U
H68B H 0.598919 0.985369 0.085487 0.048 Uiso 1 1 calc R U
H68C H 0.626106 0.864044 0.018377 0.048 Uiso 1 1 calc R U
C69 C 0.46436(9) 0.80481(13) 0.09116(10) 0.0314(3) Uani 1 1 d . .
H69A H 0.468668 0.771263 0.016803 0.047 Uiso 1 1 calc R U
H69B H 0.434121 0.887936 0.084201 0.047 Uiso 1 1 calc R U
H69C H 0.426754 0.747373 0.130278 0.047 Uiso 1 1 calc R U
C70 C 0.55581(9) 0.88212(11) 0.26833(10) 0.0271(3) Uani 1 1 d . .
H70A H 0.519137 0.828727 0.312157 0.041 Uiso 1 1 calc R U
H70B H 0.523970 0.963566 0.253939 0.041 Uiso 1 1 calc R U
H70C H 0.619036 0.895649 0.309842 0.041 Uiso 1 1 calc R U

loop_
_atom_site_aniso_label
_atom_site_aniso_U_11
_atom_site_aniso_U_22
_atom_site_aniso_U_33
_atom_site_aniso_U_23
_atom_site_aniso_U_13
_atom_site_aniso_U_12
O21 0.0280(4) 0.0139(4) 0.0235(4) 0.0044(3) -0.0003(3) 0.0020(3)
N1 0.0181(4) 0.0138(4) 0.0134(4) 0.0007(3) 0.0021(3) 0.0009(3)
N3 0.0203(4) 0.0142(4) 0.0133(4) 0.0005(3) 0.0027(3) 0.0002(3)
N5 0.0198(4) 0.0139(4) 0.0135(4) 0.0001(3) 0.0025(3) 0.0008(3)
N21 0.0247(5) 0.0137(4) 0.0116(4) -0.0002(3) 0.0041(3) 0.0032(4)
N41 0.0292(5) 0.0146(5) 0.0131(4) 0.0007(3) 0.0041(4) 0.0054(4)
C2 0.0149(5) 0.0138(5) 0.0144(5) -0.0001(4) 0.0011(4) -0.0018(4)
C3 0.0162(5) 0.0139(5) 0.0144(5) -0.0004(4) 0.0018(4) -0.0023(4)
C6 0.0143(5) 0.0151(5) 0.0135(5) -0.0002(4) 0.0015(4) -0.0026(4)
C21 0.0189(5) 0.0143(5) 0.0159(5) 0.0028(4) 0.0051(4) 0.0013(4)
C22 0.0289(6) 0.0159(5) 0.0162(5) -0.0015(4) 0.0014(4) 0.0014(4)
C23 0.0264(6) 0.0199(6) 0.0162(5) 0.0025(4) -0.0002(4) 0.0014(4)
C24 0.0186(5) 0.0141(5) 0.0212(5) 0.0044(4) 0.0048(4) 0.0001(4)
C25 0.0283(6) 0.0144(5) 0.0205(5) -0.0016(4) 0.0016(4) -0.0016(4)
C26 0.0251(6) 0.0172(5) 0.0159(5) 0.0016(4) 0.0001(4) -0.0005(4)
C27 0.0229(6) 0.0199(6) 0.0271(6) 0.0078(5) -0.0024(5) 0.0013(4)
C61 0.0164(5) 0.0146(5) 0.0155(5) 0.0015(4) 0.0038(4) 0.0001(4)
C62 0.0235(5) 0.0201(5) 0.0136(5) -0.0014(4) 0.0032(4) 0.0030(4)
C63 0.0249(6) 0.0221(6) 0.0131(5) 0.0033(4) 0.0015(4) 0.0064(4)
C64 0.0178(5) 0.0167(5) 0.0174(5) 0.0021(4) 0.0047(4) 0.0012(4)
C65 0.0245(5) 0.0164(5) 0.0153(5) -0.0013(4) 0.0026(4) 0.0014(4)
C66 0.0228(5) 0.0179(5) 0.0140(5) 0.0015(4) 0.0005(4) 0.0014(4)
C67 0.0284(6) 0.0183(6) 0.0170(5) 0.0014(4) 0.0023(4) 0.0068(4)
C68 0.0520(8) 0.0188(6) 0.0254(6) 0.0047(5) 0.0094(6) 0.0018(5)
C69 0.0321(6) 0.0316(7) 0.0282(6) -0.0033(5) -0.0032(5) 0.0158(5)
C70 0.0364(7) 0.0226(6) 0.0219(6) -0.0004(5) 0.0029(5) 0.0129(5)

loop_
_atom_type_symbol
_atom_type_description
_atom_type_scat_dispersion_real
_atom_type_scat_dispersion_imag
_atom_type_scat_source
C C 0.0181 0.0091 'International Tables Vol C Tables 4.2.6.8 and 6.1.1.4'
H H 0.0000 0.0000 'International Tables Vol C Tables 4.2.6.8 and 6.1.1.4'
N N 0.0311 0.0180 'International Tables Vol C Tables 4.2.6.8 and 6.1.1.4'
O O 0.0492 0.0322 'International Tables Vol C Tables 4.2.6.8 and 6.1.1.4'

loop_
_geom_angle_atom_site_label_1
_geom_angle_atom_site_label_2
_geom_angle_atom_site_label_3
_geom_angle
C24 O21 C27 117.73(8)
C6 N1 C2 114.40(9)
C2 N3 C3 114.04(9)
C6 N5 C3 114.66(8)
C2 N21 C21 128.79(9)
C2 N21 H1N 115.7(8)
C21 N21 H1N 115.5(8)
C3 N41 H2N 118.8(9)
C3 N41 H3N 118.3(9)
H2N N41 H3N 122.9(12)
N3 C2 N21 119.99(9)
N3 C2 N1 125.72(9)
N21 C2 N1 114.29(9)
N41 C3 N3 118.14(9)
N41 C3 N5 116.25(9)
N3 C3 N5 125.62(9)
N1 C6 N5 125.46(9)
N1 C6 C61 118.23(9)
N5 C6 C61 116.31(9)
C22 C21 C26 118.82(10)
C22 C21 N21 117.52(9)
C26 C21 N21 123.57(9)
C21 C22 C23 121.47(10)
C21 C22 H22 119.3
C23 C22 H22 119.3
C24 C23 C22 119.26(10)
C24 C23 H23 120.4
C22 C23 H23 120.4
O21 C24 C23 124.96(9)
O21 C24 C25 115.26(9)
C23 C24 C25 119.77(10)
C26 C25 C24 120.69(10)
C26 C25 H25 119.7
C24 C25 H25 119.7
C25 C26 C21 119.99(10)
C25 C26 H26 120.0
C21 C26 H26 120.0
O21 C27 H27A 109.5
O21 C27 H27B 109.5
H27A C27 H27B 109.5
O21 C27 H27C 109.5
H27A C27 H27C 109.5
H27B C27 H27C 109.5
C66 C61 C62 118.01(10)
C66 C61 C6 121.60(9)
C62 C61 C6 120.39(9)
C63 C62 C61 120.62(10)
C63 C62 H62 119.7
C61 C62 H62 119.7
C62 C63 C64 121.89(10)
C62 C63 H63 119.1
C64 C63 H63 119.1
C65 C64 C63 116.93(10)
C65 C64 C67 122.74(9)
C63 C64 C67 120.32(9)
C66 C65 C64 121.69(10)
C66 C65 H65 119.2
C64 C65 H65 119.2
C65 C66 C61 120.86(10)
C65 C66 H66 119.6
C61 C66 H66 119.6
C64 C67 C70 112.32(9)
C64 C67 C68 108.62(9)
C70 C67 C68 108.39(10)
C64 C67 C69 109.61(9)
C70 C67 C69 108.19(9)
C68 C67 C69 109.67(10)
C67 C68 H68A 109.5
C67 C68 H68B 109.5
H68A C68 H68B 109.5
C67 C68 H68C 109.5
H68A C68 H68C 109.5
H68B C68 H68C 109.5
C67 C69 H69A 109.5
C67 C69 H69B 109.5
H69A C69 H69B 109.5
C67 C69 H69C 109.5
H69A C69 H69C 109.5
H69B C69 H69C 109.5
C67 C70 H70A 109.5
C67 C70 H70B 109.5
H70A C70 H70B 109.5
C67 C70 H70C 109.5
H70A C70 H70C 109.5
H70B C70 H70C 109.5

loop_
_geom_bond_atom_site_label_1
_geom_bond_atom_site_label_2
_geom_bond_distance
O21 C24 1.3771(13)
O21 C27 1.4275(13)
N1 C6 1.3369(13)
N1 C2 1.3617(13)
N3 C2 1.3375(13)
N3 C3 1.3447(13)
N5 C6 1.3392(13)
N5 C3 1.3541(13)
N21 C2 1.3504(13)
N21 C21 1.4190(13)
N21 H1N 0.882(8)
N41 C3 1.3348(14)
N41 H2N 0.878(8)
N41 H3N 0.882(8)
C6 C61 1.4845(14)
C21 C22 1.3892(15)
C21 C26 1.3919(15)
C22 C23 1.3905(16)
C22 H22 0.9500
C23 C24 1.3841(16)
C23 H23 0.9500
C24 C25 1.3913(15)
C25 C26 1.3863(16)
C25 H25 0.9500
C26 H26 0.9500
C27 H27A 0.9800
C27 H27B 0.9800
C27 H27C 0.9800
C61 C66 1.3922(15)
C61 C62 1.3976(15)
C62 C63 1.3829(15)
C62 H62 0.9500
C63 C64 1.3986(15)
C63 H63 0.9500
C64 C65 1.3928(15)
C64 C67 1.5301(14)
C65 C66 1.3878(15)
C65 H65 0.9500
C66 H66 0.9500
C67 C70 1.5321(15)
C67 C68 1.5345(17)
C67 C69 1.5382(16)
C68 H68A 0.9800
C68 H68B 0.9800
C68 H68C 0.9800
C69 H69A 0.9800
C69 H69B 0.9800
C69 H69C 0.9800
C70 H70A 0.9800
C70 H70B 0.9800
C70 H70C 0.9800

loop_
_geom_torsion_atom_site_label_1
_geom_torsion_atom_site_label_2
_geom_torsion_atom_site_label_3
_geom_torsion_atom_site_label_4
_geom_torsion
C3 N3 C2 N21 178.11(9)
C3 N3 C2 N1 -3.01(15)
C21 N21 C2 N3 -1.78(16)
C21 N21 C2 N1 179.22(9)
C6 N1 C2 N3 3.98(14)
C6 N1 C2 N21 -177.08(9)
C2 N3 C3 N41 179.61(9)
C2 N3 C3 N5 -0.06(15)
C6 N5 C3 N41 -177.95(9)
C6 N5 C3 N3 1.73(14)
C2 N1 C6 N5 -2.00(14)
C2 N1 C6 C61 178.74(8)
C3 N5 C6 N1 -0.59(14)
C3 N5 C6 C61 178.69(8)
C2 N21 C21 C22 149.71(11)
C2 N21 C21 C26 -33.88(16)
C26 C21 C22 C23 -0.35(16)
N21 C21 C22 C23 176.23(10)
C21 C22 C23 C24 0.63(17)
C27 O21 C24 C23 -3.06(15)
C27 O21 C24 C25 177.27(9)
C22 C23 C24 O21 -179.77(10)
C22 C23 C24 C25 -0.11(16)
O21 C24 C25 C26 179.01(10)
C23 C24 C25 C26 -0.68(16)
C24 C25 C26 C21 0.96(17)
C22 C21 C26 C25 -0.44(16)
N21 C21 C26 C25 -176.80(10)
N1 C6 C61 C66 17.52(14)
N5 C6 C61 C66 -161.81(10)
N1 C6 C61 C62 -162.28(10)
N5 C6 C61 C62 18.38(14)
C66 C61 C62 C63 0.24(16)
C6 C61 C62 C63 -179.95(9)
C61 C62 C63 C64 0.63(17)
C62 C63 C64 C65 -0.58(16)
C62 C63 C64 C67 178.53(10)
C63 C64 C65 C66 -0.35(16)
C67 C64 C65 C66 -179.43(10)
C64 C65 C66 C61 1.23(16)
C62 C61 C66 C65 -1.15(15)
C6 C61 C66 C65 179.03(9)
C65 C64 C67 C70 -10.68(15)
C63 C64 C67 C70 170.27(10)
C65 C64 C67 C68 109.20(12)
C63 C64 C67 C68 -69.85(13)
C65 C64 C67 C69 -130.98(11)
C63 C64 C67 C69 49.96(13)
